data_1544042
loop_
_publ_author_name
'Xue, Hui'
'Chen, Qihui'
'Jiang, Feilong'
'Yuan, Daqiang'
'Lv, Guangxun'
'Liang, Linfeng'
'Liu, Luyao'
'Hong, Maochun'

_publ_section_title
;
 A regenerative metal--organic framework for reversible uptake of Cd(ii):
 from effective adsorption to in situ detection
;
_journal_issue 9
_journal_name_full 'Chem. Sci.'
_journal_page_first 5983
_journal_paper_doi 10.1039/C6SC00972G
_journal_volume 7
_journal_year 2016
_chemical_formula_sum 'C24 H33 Ca2 N3 O12 S2'
_chemical_formula_weight 699.81
_chemical_name_systematic
; 
 ? 
;
_space_group_IT_number 29
_symmetry_cell_setting orthorhombic
_symmetry_space_group_name_Hall 'P 2c -2ac'
_symmetry_space_group_name_H-M 'P c a 21'
_atom_sites_solution_hydrogens geom
_atom_sites_solution_primary direct
_atom_sites_solution_secondary difmap
_audit_creation_method SHELXL-97
_audit_update_record
;
2015-02-05 deposited with the CCDC.
2016-05-25 downloaded from the CCDC.
;
_cell_angle_alpha 90.00
_cell_angle_beta 90.00
_cell_angle_gamma 90.00
_cell_formula_units_Z 4
_cell_length_a 22.6505(6)
_cell_length_b 11.2352(3)
_cell_length_c 12.7961(3)
_cell_measurement_reflns_used 4743
_cell_measurement_temperature 100(2)
_cell_measurement_theta_max 73.4220
_cell_measurement_theta_min 4.3730
_cell_volume 3256.39(14)
_computing_cell_refinement 'CrysAlisPro, Agilent Technologies,Version 1.171.36.28 (release 01-02-2013 CrysAlis171 .NET)'
_computing_data_collection 'CrysAlisPro, Agilent Technologies,Version 1.171.36.28 (release 01-02-2013 CrysAlis171 .NET)'
_computing_data_reduction 'CrysAlisPro, Agilent Technologies,Version 1.171.36.28 (release 01-02-2013 CrysAlis171 .NET)'
_computing_molecular_graphics SHELXTL
_computing_publication_material SHELXTL
_computing_structure_refinement 'SHELXL-97 (Sheldrick, 1997)'
_computing_structure_solution 'SHELXS-97 (Sheldrick, 1990)'
_diffrn_ambient_temperature 100(2)
_diffrn_measured_fraction_theta_full 0.977
_diffrn_measured_fraction_theta_max 0.977
_diffrn_measurement_device_type 'SuperNova, Dual, Cu at zero, Atlas'
_diffrn_measurement_method CCD_Profile_fitting
_diffrn_radiation_monochromator graphite
_diffrn_radiation_source 'fine-focus sealed tube'
_diffrn_radiation_type CuK\a
_diffrn_radiation_wavelength 1.54184
_diffrn_reflns_av_R_equivalents 0.0275
_diffrn_reflns_av_sigmaI/netI 0.0342
_diffrn_reflns_limit_h_max 27
_diffrn_reflns_limit_h_min -19
_diffrn_reflns_limit_k_max 12
_diffrn_reflns_limit_k_min -13
_diffrn_reflns_limit_l_max 15
_diffrn_reflns_limit_l_min -10
_diffrn_reflns_number 8063
_diffrn_reflns_theta_full 73.50
_diffrn_reflns_theta_max 73.50
_diffrn_reflns_theta_min 3.90
_exptl_absorpt_coefficient_mu 4.777
_exptl_absorpt_correction_T_max 1.00000
_exptl_absorpt_correction_T_min 0.75248
_exptl_absorpt_correction_type multi-scan
_exptl_absorpt_process_details
'CrysAlisPro, Agilent Technologies,Version 1.171.36.28 (release 01-02-2013 CrysAlis171 .NET)'
_exptl_crystal_colour colorless
_exptl_crystal_density_diffrn 1.427
_exptl_crystal_density_method 'not measured'
_exptl_crystal_description rodlike
_exptl_crystal_F_000 1464
_exptl_crystal_size_max 0.30
_exptl_crystal_size_mid 0.20
_exptl_crystal_size_min 0.15
_refine_diff_density_max 1.035
_refine_diff_density_min -0.597
_refine_diff_density_rms 0.081
_refine_ls_abs_structure_details 'Flack H D (1983), Acta Cryst. A39, 876-881'
_refine_ls_abs_structure_Flack 0.013(11)
_refine_ls_extinction_method none
_refine_ls_goodness_of_fit_ref 1.081
_refine_ls_hydrogen_treatment constr
_refine_ls_matrix_type full
_refine_ls_number_parameters 397
_refine_ls_number_reflns 4179
_refine_ls_number_restraints 3
_refine_ls_restrained_S_all 1.081
_refine_ls_R_factor_all 0.0431
_refine_ls_R_factor_gt 0.0410
_refine_ls_shift/su_max 0.001
_refine_ls_shift/su_mean 0.000
_refine_ls_structure_factor_coef Fsqd
_refine_ls_weighting_details 'calc w=1/[\s^2^(Fo^2^)+(0.0359P)^2^+5.6210P] where P=(Fo^2^+2Fc^2^)/3'
_refine_ls_weighting_scheme calc
_refine_ls_wR_factor_gt 0.0952
_refine_ls_wR_factor_ref 0.0967
_reflns_number_gt 4020
_reflns_number_total 4179
_reflns_threshold_expression >2sigma(I)
_cod_data_source_file c6sc00972g2.cif
_cod_data_source_block f:\1\exp_60~1\struct\olex2_~1\exp_6069
_cod_original_sg_symbol_H-M Pca21
_cod_database_code 1544042

loop_
_symmetry_equiv_pos_as_xyz
'x, y, z'
'-x, -y, z+1/2'
'-x+1/2, y, z+1/2'
'x+1/2, -y, z'

loop_
_atom_site_label
_atom_site_type_symbol
_atom_site_fract_x
_atom_site_fract_y
_atom_site_fract_z
_atom_site_U_iso_or_equiv
_atom_site_adp_type
_atom_site_occupancy
_atom_site_symmetry_multiplicity
_atom_site_calc_flag
_atom_site_refinement_flags
Ca1 Ca 0.43405(3) 0.62210(8) 0.07690(7) 0.01367(17) Uani 1 1 d .
Ca2 Ca 0.50857(3) 0.49376(7) 0.31274(7) 0.01066(16) Uani 1 1 d .
S2 S 0.50879(5) 1.03255(10) 0.22685(8) 0.0183(2) Uani 1 1 d .
S1 S 0.27489(4) 0.48743(12) 0.40768(9) 0.0202(3) Uani 1 1 d .
C4 C 0.2830(2) 0.4997(5) 0.2079(4) 0.0205(10) Uani 1 1 d .
H2 H 0.2985 0.5028 0.1389 0.025 Uiso 1 1 calc R
C3 C 0.22239(19) 0.5095(4) 0.2317(4) 0.0213(10) Uani 1 1 d .
H1 H 0.1925 0.5179 0.1801 0.026 Uiso 1 1 calc R
O9 O 0.48510(13) 0.4493(3) -0.0080(2) 0.0150(6) Uani 1 1 d .
O4 O 0.41051(12) 0.4961(3) 0.2170(2) 0.0175(7) Uani 1 1 d .
C7 C 0.49555(19) 0.7862(4) 0.2357(4) 0.0187(9) Uani 1 1 d .
C6 C 0.38205(18) 0.4735(4) 0.2995(3) 0.0153(9) Uani 1 1 d .
O7 O 0.50929(16) 1.2907(3) 0.2528(2) 0.0235(7) Uani 1 1 d .
O6 O 0.49504(14) 0.7899(3) 0.1369(2) 0.0187(7) Uani 1 1 d .
O5 O 0.48640(16) 0.6948(3) 0.2893(3) 0.0259(8) Uani 1 1 d .
O10 O 0.53030(13) 0.5232(3) 0.1296(2) 0.0148(6) Uani 1 1 d .
C5 C 0.31680(18) 0.4851(4) 0.2953(3) 0.0181(10) Uani 1 1 d .
O3 O 0.40658(12) 0.4433(3) 0.3832(2) 0.0187(7) Uani 1 1 d .
O8 O 0.52925(14) 1.2987(3) 0.4228(2) 0.0197(7) Uani 1 1 d .
O1 O 0.10931(13) 0.4948(3) 0.3266(3) 0.0258(8) Uani 1 1 d .
N3 N 0.40101(17) 0.2605(4) 0.5277(3) 0.0223(9) Uani 1 1 d .
H33 H 0.4396 0.2494 0.5479 0.027 Uiso 1 1 calc R
H32 H 0.3994 0.3285 0.4877 0.027 Uiso 1 1 calc R
O2 O 0.14891(13) 0.5485(3) 0.4803(2) 0.0223(7) Uani 1 1 d .
O11 O 0.36387(14) 0.7545(3) 0.1434(3) 0.0266(8) Uani 1 1 d .
C8 C 0.50683(19) 0.8993(4) 0.2930(4) 0.0176(9) Uani 1 1 d .
C2 C 0.21089(18) 0.5059(4) 0.3367(3) 0.0187(10) Uani 1 1 d .
C11 C 0.5209(2) 1.1096(4) 0.3413(3) 0.0190(9) Uani 1 1 d .
C14 C 0.2658(3) 0.7844(5) 0.0663(5) 0.0440(14) Uani 1 1 d U
H14 H 0.2574 0.8660 0.0438 0.066 Uiso 1 1 calc R
H15 H 0.2293 0.7467 0.0908 0.066 Uiso 1 1 calc R
H16 H 0.2818 0.7391 0.0073 0.066 Uiso 1 1 calc R
C20 C 0.6156(2) 0.7469(5) 0.5655(5) 0.0406(14) Uani 1 1 d .
H23 H 0.6055 0.7308 0.4924 0.061 Uiso 1 1 calc R
H25 H 0.5826 0.7880 0.5995 0.061 Uiso 1 1 calc R
H24 H 0.6233 0.6717 0.6017 0.061 Uiso 1 1 calc R
N1 N 0.2923(2) 0.8261(5) 0.2461(4) 0.0474(13) Uani 1 1 d U
C22 C 0.3817(2) 0.1570(6) 0.4635(5) 0.0394(14) Uani 1 1 d .
H31 H 0.4036 0.1562 0.3975 0.059 Uiso 1 1 calc R
H29 H 0.3393 0.1636 0.4490 0.059 Uiso 1 1 calc R
H30 H 0.3894 0.0831 0.5018 0.059 Uiso 1 1 calc R
N2 N 0.6686(2) 0.8225(5) 0.5699(5) 0.0447(12) Uani 1 1 d .
C1 C 0.15150(18) 0.5174(5) 0.3861(3) 0.0198(10) Uani 1 1 d .
C18 C 0.6989(3) 0.8596(6) 0.4888(6) 0.0438(16) Uani 1 1 d .
C16 C 0.3346(3) 0.8236(6) 0.3339(5) 0.0420(14) Uani 1 1 d U
H10 H 0.3257 0.7558 0.3794 0.063 Uiso 1 1 calc R
H8 H 0.3314 0.8977 0.3739 0.063 Uiso 1 1 calc R
H9 H 0.3748 0.8157 0.3065 0.063 Uiso 1 1 calc R
O12 O 0.74435(17) 0.9207(4) 0.4981(5) 0.0564(14) Uani 1 1 d .
C19 C 0.6888(4) 0.8570(8) 0.6764(6) 0.061(2) Uani 1 1 d .
H22 H 0.6576 0.9020 0.7117 0.092 Uiso 1 1 calc R
H20 H 0.7243 0.9064 0.6709 0.092 Uiso 1 1 calc R
H21 H 0.6979 0.7852 0.7168 0.092 Uiso 1 1 calc R
C10 C 0.5234(2) 1.0349(4) 0.4261(4) 0.0224(10) Uani 1 1 d .
H4 H 0.5301 1.0612 0.4957 0.027 Uiso 1 1 calc R
C12 C 0.5207(2) 1.2415(4) 0.3381(4) 0.0188(9) Uani 1 1 d .
C9 C 0.5148(2) 0.9145(4) 0.3985(4) 0.0230(10) Uani 1 1 d .
H3 H 0.5146 0.8510 0.4475 0.028 Uiso 1 1 calc R
C21 C 0.3638(2) 0.2765(5) 0.6218(4) 0.0331(13) Uani 1 1 d .
H28 H 0.3232 0.2943 0.6006 0.050 Uiso 1 1 calc R
H26 H 0.3793 0.3425 0.6638 0.050 Uiso 1 1 calc R
H27 H 0.3643 0.2033 0.6634 0.050 Uiso 1 1 calc R
C13 C 0.3126(3) 0.7866(6) 0.1581(5) 0.0409(14) Uani 1 1 d U
C17 C 0.6759(3) 0.8243(6) 0.3828(5) 0.0458(16) Uani 1 1 d .
H18 H 0.6718 0.7376 0.3796 0.069 Uiso 1 1 calc R
H17 H 0.7037 0.8508 0.3289 0.069 Uiso 1 1 calc R
H19 H 0.6374 0.8616 0.3711 0.069 Uiso 1 1 calc R
C15 C 0.2294(3) 0.8577(6) 0.2641(6) 0.0509(18) Uani 1 1 d .
H13 H 0.2074 0.7862 0.2842 0.076 Uiso 1 1 calc R
H12 H 0.2126 0.8907 0.1997 0.076 Uiso 1 1 calc R
H11 H 0.2268 0.9169 0.3201 0.076 Uiso 1 1 calc R
C23 C 0.52744(17) 0.4474(4) 0.0566(3) 0.0153(9) Uani 1 1 d .
C24 C 0.5742(2) 0.3529(4) 0.0465(4) 0.0232(10) Uani 1 1 d .
H5 H 0.6127 0.3864 0.0656 0.035 Uiso 1 1 calc R
H6 H 0.5755 0.3244 -0.0259 0.035 Uiso 1 1 calc R
H7 H 0.5648 0.2864 0.0931 0.035 Uiso 1 1 calc R

loop_
_atom_site_aniso_label
_atom_site_aniso_U_11
_atom_site_aniso_U_22
_atom_site_aniso_U_33
_atom_site_aniso_U_23
_atom_site_aniso_U_13
_atom_site_aniso_U_12
Ca1 0.0115(3) 0.0234(4) 0.0061(3) 0.0001(4) -0.0004(3) 0.0013(3)
Ca2 0.0083(3) 0.0187(4) 0.0049(3) 0.0002(3) -0.0005(4) -0.0003(3)
S2 0.0291(6) 0.0191(5) 0.0067(5) -0.0004(4) -0.0010(5) 0.0001(5)
S1 0.0096(5) 0.0424(7) 0.0087(5) 0.0009(5) 0.0003(4) -0.0007(5)
C4 0.014(2) 0.037(3) 0.010(2) -0.001(2) 0.0013(17) 0.0011(19)
C3 0.011(2) 0.040(3) 0.012(2) -0.004(2) 0.0010(18) 0.0010(19)
O9 0.0162(14) 0.0213(16) 0.0076(14) 0.0006(13) -0.0004(12) -0.0009(13)
O4 0.0118(14) 0.0312(17) 0.0096(15) 0.0036(14) 0.0018(12) -0.0020(12)
C7 0.017(2) 0.026(2) 0.013(2) -0.004(2) 0.0019(18) 0.0032(18)
C6 0.0115(19) 0.024(2) 0.011(2) 0.0029(18) 0.0004(17) -0.0014(16)
O7 0.042(2) 0.0209(16) 0.0072(15) -0.0001(13) -0.0024(14) -0.0013(15)
O6 0.0263(16) 0.0202(16) 0.0097(15) -0.0024(13) -0.0004(13) -0.0010(13)
O5 0.044(2) 0.0176(16) 0.0159(17) 0.0028(13) 0.0103(15) 0.0030(15)
O10 0.0140(14) 0.0248(16) 0.0056(13) -0.0006(13) -0.0008(12) -0.0007(13)
C5 0.011(2) 0.031(2) 0.013(2) 0.0004(19) 0.0036(16) -0.0025(18)
O3 0.0127(14) 0.0335(19) 0.0100(15) 0.0052(14) -0.0007(12) -0.0015(13)
O8 0.0273(17) 0.0214(16) 0.0104(15) -0.0037(14) 0.0002(13) -0.0008(13)
O1 0.0102(13) 0.054(2) 0.0131(16) -0.0025(17) -0.0006(13) 0.0012(15)
N3 0.0174(19) 0.034(2) 0.0154(18) 0.0040(18) -0.0024(16) -0.0082(18)
O2 0.0120(14) 0.045(2) 0.0100(15) -0.0014(15) 0.0016(12) -0.0002(15)
O11 0.0203(16) 0.037(2) 0.0227(17) -0.0066(16) -0.0022(14) 0.0092(15)
C8 0.022(2) 0.015(2) 0.016(2) 0.0008(17) 0.0040(18) -0.0005(17)
C2 0.0099(19) 0.034(3) 0.013(2) 0.001(2) -0.0015(17) 0.0004(19)
C11 0.025(2) 0.024(2) 0.009(2) -0.0034(19) -0.0021(18) 0.0015(19)
C14 0.057(4) 0.044(3) 0.032(3) -0.005(3) 0.004(3) 0.012(3)
C20 0.031(3) 0.053(3) 0.037(3) 0.016(3) 0.000(3) -0.007(3)
N1 0.053(3) 0.047(3) 0.042(3) 0.002(3) -0.002(2) 0.009(3)
C22 0.032(3) 0.053(4) 0.033(3) -0.011(3) 0.001(3) -0.010(3)
N2 0.038(3) 0.050(3) 0.046(3) 0.005(3) 0.001(3) -0.003(2)
C1 0.0101(19) 0.036(3) 0.013(2) 0.002(2) 0.0020(18) 0.0011(19)
C18 0.033(3) 0.042(3) 0.056(4) 0.001(3) 0.006(3) 0.011(3)
C16 0.046(3) 0.049(3) 0.030(3) 0.004(3) 0.007(2) 0.004(3)
O12 0.0242(19) 0.050(3) 0.095(4) -0.003(3) 0.004(2) -0.011(2)
C19 0.075(5) 0.066(5) 0.042(4) -0.006(4) -0.014(4) -0.003(4)
C10 0.032(3) 0.025(2) 0.010(2) -0.002(2) -0.0018(19) 0.001(2)
C12 0.025(2) 0.019(2) 0.013(2) -0.0040(18) 0.0031(18) 0.0002(19)
C9 0.036(3) 0.021(2) 0.013(2) -0.0020(19) 0.001(2) 0.005(2)
C21 0.027(2) 0.052(3) 0.021(3) -0.004(3) 0.003(2) -0.014(2)
C13 0.039(3) 0.041(3) 0.044(3) -0.005(3) 0.007(2) 0.007(3)
C17 0.044(3) 0.057(4) 0.037(3) -0.006(3) 0.006(3) -0.001(3)
C15 0.041(3) 0.055(4) 0.057(4) 0.003(3) 0.025(3) 0.021(3)
C23 0.0085(18) 0.028(2) 0.009(2) 0.0004(18) 0.0023(16) -0.0019(17)
C24 0.026(2) 0.029(2) 0.015(2) 0.0004(19) 0.0001(19) 0.009(2)

loop_
_atom_type_symbol
_atom_type_description
_atom_type_scat_dispersion_real
_atom_type_scat_dispersion_imag
_atom_type_scat_source
C C 0.0181 0.0091 'International Tables Vol C Tables 4.2.6.8 and 6.1.1.4'
H H 0.0000 0.0000 'International Tables Vol C Tables 4.2.6.8 and 6.1.1.4'
Ca Ca 0.3641 1.2855 'International Tables Vol C Tables 4.2.6.8 and 6.1.1.4'
N N 0.0311 0.0180 'International Tables Vol C Tables 4.2.6.8 and 6.1.1.4'
O O 0.0492 0.0322 'International Tables Vol C Tables 4.2.6.8 and 6.1.1.4'
S S 0.3331 0.5567 'International Tables Vol C Tables 4.2.6.8 and 6.1.1.4'

loop_
_geom_angle_atom_site_label_1
_geom_angle_atom_site_label_2
_geom_angle_atom_site_label_3
_geom_angle
_geom_angle_site_symmetry_1
_geom_angle_site_symmetry_3
O8 Ca1 O11 108.03(12) 2_674 .
O8 Ca1 O4 164.47(12) 2_674 .
O11 Ca1 O4 87.21(12) . .
O8 Ca1 O2 88.55(11) 2_674 3_554
O11 Ca1 O2 82.78(12) . 3_554
O4 Ca1 O2 90.45(11) . 3_554
O8 Ca1 O6 76.68(11) 2_674 .
O11 Ca1 O6 77.31(11) . .
O4 Ca1 O6 110.60(11) . .
O2 Ca1 O6 149.95(12) 3_554 .
O8 Ca1 O9 76.31(11) 2_674 .
O11 Ca1 O9 164.62(11) . .
O4 Ca1 O9 88.19(11) . .
O2 Ca1 O9 82.60(11) 3_554 .
O6 Ca1 O9 118.01(11) . .
O8 Ca1 O10 94.93(11) 2_674 .
O11 Ca1 O10 139.98(11) . .
O4 Ca1 O10 74.21(10) . .
O2 Ca1 O10 131.28(11) 3_554 .
O6 Ca1 O10 76.72(10) . .
O9 Ca1 O10 51.68(9) . .
O8 Ca1 C23 85.51(12) 2_674 .
O11 Ca1 C23 163.79(12) . .
O4 Ca1 C23 79.96(11) . .
O2 Ca1 C23 107.01(12) 3_554 .
O6 Ca1 C23 97.89(11) . .
O9 Ca1 C23 25.81(11) . .
O10 Ca1 C23 25.87(11) . .
O8 Ca1 O5 120.77(10) 2_674 .
O11 Ca1 O5 76.78(11) . .
O4 Ca1 O5 64.70(10) . .
O2 Ca1 O5 148.19(10) 3_554 .
O6 Ca1 O5 45.92(9) . .
O9 Ca1 O5 114.24(10) . .
O10 Ca1 O5 63.27(10) . .
C23 Ca1 O5 88.73(11) . .
O8 Ca1 C7 99.76(12) 2_674 .
O11 Ca1 C7 71.69(12) . .
O4 Ca1 C7 87.70(12) . .
O2 Ca1 C7 154.46(12) 3_554 .
O6 Ca1 C7 23.17(11) . .
O9 Ca1 C7 122.77(11) . .
O10 Ca1 C7 72.42(11) . .
C23 Ca1 C7 97.74(12) . .
O5 Ca1 C7 23.48(10) . .
O8 Ca1 Ca2 132.18(8) 2_674 .
O11 Ca1 Ca2 104.94(9) . .
O4 Ca1 Ca2 41.80(7) . .
O2 Ca1 Ca2 129.50(9) 3_554 .
O6 Ca1 Ca2 77.92(7) . .
O9 Ca1 Ca2 80.97(7) . .
O10 Ca1 Ca2 39.69(7) . .
C23 Ca1 Ca2 58.85(8) . .
O5 Ca1 Ca2 38.44(6) . .
C7 Ca1 Ca2 59.65(9) . .
O8 Ca1 Ca2 42.38(8) 2_674 2_664
O11 Ca1 Ca2 139.89(9) . 2_664
O4 Ca1 Ca2 122.94(8) . 2_664
O2 Ca1 Ca2 72.24(8) 3_554 2_664
O6 Ca1 Ca2 110.09(8) . 2_664
O9 Ca1 Ca2 37.05(7) . 2_664
O10 Ca1 Ca2 78.18(7) . 2_664
C23 Ca1 Ca2 56.31(8) . 2_664
O5 Ca1 Ca2 137.37(7) . 2_664
C7 Ca1 Ca2 129.04(9) . 2_664
Ca2 Ca1 Ca2 115.16(2) . 2_664
O1 Ca2 O5 99.79(13) 4_565 .
O1 Ca2 O9 81.41(11) 4_565 2_665
O5 Ca2 O9 82.93(11) . 2_665
O1 Ca2 O7 94.07(13) 4_565 1_545
O5 Ca2 O7 151.40(12) . 1_545
O9 Ca2 O7 124.08(11) 2_665 1_545
O1 Ca2 O10 82.23(11) 4_565 .
O5 Ca2 O10 77.68(11) . .
O9 Ca2 O10 152.02(10) 2_665 .
O7 Ca2 O10 79.60(11) 1_545 .
O1 Ca2 O4 155.29(11) 4_565 .
O5 Ca2 O4 74.91(12) . .
O9 Ca2 O4 120.94(10) 2_665 .
O7 Ca2 O4 82.04(11) 1_545 .
O10 Ca2 O4 73.07(10) . .
O1 Ca2 O3 152.73(11) 4_565 .
O5 Ca2 O3 93.79(12) . .
O9 Ca2 O3 76.90(10) 2_665 .
O7 Ca2 O3 84.71(12) 1_545 .
O10 Ca2 O3 124.00(10) . .
O4 Ca2 O3 51.57(9) . .
O1 Ca2 O8 80.15(12) 4_565 1_545
O5 Ca2 O8 155.23(11) . 1_545
O9 Ca2 O8 72.53(10) 2_665 1_545
O7 Ca2 O8 51.96(10) 1_545 1_545
O10 Ca2 O8 126.39(10) . 1_545
O4 Ca2 O8 114.86(10) . 1_545
O3 Ca2 O8 77.73(10) . 1_545
O1 Ca2 C12 87.18(13) 4_565 1_545
O5 Ca2 C12 173.02(13) . 1_545
O9 Ca2 C12 98.66(12) 2_665 1_545
O7 Ca2 C12 25.60(12) 1_545 1_545
O10 Ca2 C12 103.04(12) . 1_545
O4 Ca2 C12 98.57(12) . 1_545
O3 Ca2 C12 80.02(12) . 1_545
O8 Ca2 C12 26.36(11) 1_545 1_545
O1 Ca2 C6 178.29(14) 4_565 .
O5 Ca2 C6 81.65(13) . .
O9 Ca2 C6 97.90(12) 2_665 .
O7 Ca2 C6 85.02(13) 1_545 .
O10 Ca2 C6 99.01(11) . .
O4 Ca2 C6 25.99(11) . .
O3 Ca2 C6 25.78(11) . .
O8 Ca2 C6 98.16(11) 1_545 .
C12 Ca2 C6 91.39(13) 1_545 .
O1 Ca2 Ca1 119.30(9) 4_565 .
O5 Ca2 Ca1 55.03(9) . .
O9 Ca2 Ca1 134.30(8) 2_665 .
O7 Ca2 Ca1 96.38(8) 1_545 .
O10 Ca2 Ca1 42.11(7) . .
O4 Ca2 Ca1 38.05(7) . .
O3 Ca2 Ca1 87.84(7) . .
O8 Ca2 Ca1 145.80(7) 1_545 .
C12 Ca2 Ca1 121.01(10) 1_545 .
C6 Ca2 Ca1 62.28(9) . .
O1 Ca2 Ca1 67.33(9) 4_565 2_665
O5 Ca2 Ca1 120.87(9) . 2_665
O9 Ca2 Ca1 39.27(8) 2_665 2_665
O7 Ca2 Ca1 87.54(8) 1_545 2_665
O10 Ca2 Ca1 146.00(8) . 2_665
O4 Ca2 Ca1 136.33(7) . 2_665
O3 Ca2 Ca1 85.40(7) . 2_665
O8 Ca2 Ca1 36.17(7) 1_545 2_665
C12 Ca2 Ca1 62.19(9) 1_545 2_665
C6 Ca2 Ca1 111.16(9) . 2_665
Ca1 Ca2 Ca1 171.85(3) . 2_665
C8 S2 C11 91.3(2) . .
C2 S1 C5 91.5(2) . .
C5 C4 C3 112.2(4) . .
C2 C3 C4 113.3(4) . .
C23 O9 Ca2 125.9(3) . 2_664
C23 O9 Ca1 94.6(3) . .
Ca2 O9 Ca1 103.68(12) 2_664 .
C6 O4 Ca1 151.2(3) . .
C6 O4 Ca2 92.4(2) . .
Ca1 O4 Ca2 100.15(11) . .
O5 C7 O6 125.0(4) . .
O5 C7 C8 117.3(4) . .
O6 C7 C8 117.7(4) . .
O5 C7 Ca1 78.2(3) . .
O6 C7 Ca1 49.9(2) . .
C8 C7 Ca1 156.1(3) . .
O3 C6 O4 122.9(4) . .
O3 C6 C5 119.8(4) . .
O4 C6 C5 117.4(4) . .
O3 C6 Ca2 62.0(2) . .
O4 C6 Ca2 61.7(2) . .
C5 C6 Ca2 170.3(3) . .
C12 O7 Ca2 98.1(3) . 1_565
C7 O6 Ca1 107.0(3) . .
C7 O5 Ca2 146.0(3) . .
C7 O5 Ca1 78.3(3) . .
Ca2 O5 Ca1 86.53(10) . .
C23 O10 Ca2 127.8(3) . .
C23 O10 Ca1 93.1(2) . .
Ca2 O10 Ca1 98.20(11) . .
C4 C5 C6 126.8(4) . .
C4 C5 S1 111.9(3) . .
C6 C5 S1 121.3(3) . .
C6 O3 Ca2 92.2(2) . .
C12 O8 Ca1 166.2(3) . 2_675
C12 O8 Ca2 86.4(3) . 1_565
Ca1 O8 Ca2 101.44(11) 2_675 1_565
C1 O1 Ca2 143.0(3) . 4_465
C21 N3 C22 112.0(4) . .
C1 O2 Ca1 128.9(3) . 3
C13 O11 Ca1 152.1(4) . .
C9 C8 C7 127.8(4) . .
C9 C8 S2 111.9(4) . .
C7 C8 S2 120.4(3) . .
C3 C2 C1 125.8(4) . .
C3 C2 S1 111.1(3) . .
C1 C2 S1 123.1(3) . .
C10 C11 C12 129.3(4) . .
C10 C11 S2 111.8(3) . .
C12 C11 S2 118.6(3) . .
C13 N1 C16 115.1(5) . .
C13 N1 C15 123.8(6) . .
C16 N1 C15 120.6(5) . .
C18 N2 C20 125.4(6) . .
C18 N2 C19 118.7(5) . .
C20 N2 C19 115.9(6) . .
O1 C1 O2 127.3(4) . .
O1 C1 C2 114.5(4) . .
O2 C1 C2 118.2(4) . .
O12 C18 N2 122.2(7) . .
O12 C18 C17 121.2(6) . .
N2 C18 C17 116.6(6) . .
C11 C10 C9 112.4(4) . .
O7 C12 O8 123.5(4) . .
O7 C12 C11 117.7(4) . .
O8 C12 C11 118.7(4) . .
O7 C12 Ca2 56.3(2) . 1_565
O8 C12 Ca2 67.2(2) . 1_565
C11 C12 Ca2 172.7(3) . 1_565
C8 C9 C10 112.6(4) . .
O11 C13 N1 124.6(6) . .
O11 C13 C14 120.9(5) . .
N1 C13 C14 114.5(5) . .
O9 C23 O10 120.6(4) . .
O9 C23 C24 119.3(4) . .
O10 C23 C24 120.1(4) . .
O9 C23 Ca1 59.6(2) . .
O10 C23 Ca1 61.0(2) . .
C24 C23 Ca1 177.8(3) . .

loop_
_geom_bond_atom_site_label_1
_geom_bond_atom_site_label_2
_geom_bond_distance
_geom_bond_site_symmetry_2
Ca1 O8 2.317(3) 2_674
Ca1 O11 2.338(3) .
Ca1 O4 2.346(3) .
Ca1 O2 2.396(3) 3_554
Ca1 O6 2.460(3) .
Ca1 O9 2.507(3) .
Ca1 O10 2.538(3) .
Ca1 C23 2.897(4) .
Ca1 O5 3.076(4) .
Ca1 C7 3.077(5) .
Ca1 Ca2 3.7464(12) .
Ca1 Ca2 3.8483(12) 2_664
Ca2 O1 2.292(3) 4_565
Ca2 O5 2.333(3) .
Ca2 O9 2.386(3) 2_665
Ca2 O7 2.407(3) 1_545
Ca2 O10 2.417(3) .
Ca2 O4 2.537(3) .
Ca2 O3 2.544(3) .
Ca2 O8 2.647(3) 1_545
Ca2 C12 2.865(5) 1_545
Ca2 C6 2.880(4) .
Ca2 Ca1 3.8483(12) 2_665
S2 C8 1.720(4) .
S2 C11 1.723(4) .
S1 C2 1.723(4) .
S1 C5 1.723(4) .
C4 C5 1.365(6) .
C4 C3 1.411(6) .
C3 C2 1.369(7) .
O9 C23 1.266(5) .
O9 Ca2 2.386(3) 2_664
O4 C6 1.263(5) .
C7 O5 1.252(5) .
C7 O6 1.266(6) .
C7 C8 1.489(6) .
C6 O3 1.253(5) .
C6 C5 1.485(6) .
O7 C12 1.251(6) .
O7 Ca2 2.407(3) 1_565
O10 C23 1.266(5) .
O8 C12 1.275(5) .
O8 Ca1 2.317(3) 2_675
O8 Ca2 2.647(3) 1_565
O1 C1 1.248(5) .
O1 Ca2 2.292(3) 4_465
N3 C21 1.481(6) .
N3 C22 1.490(7) .
O2 C1 1.256(6) .
O2 Ca1 2.396(3) 3
O11 C13 1.231(7) .
C8 C9 1.373(6) .
C2 C1 1.492(6) .
C11 C10 1.374(7) .
C11 C12 1.483(6) .
C14 C13 1.582(9) .
C20 N2 1.472(7) .
N1 C13 1.295(8) .
N1 C16 1.477(8) .
N1 C15 1.485(8) .
N2 C18 1.312(8) .
N2 C19 1.489(9) .
C18 O12 1.244(8) .
C18 C17 1.505(9) .
C10 C9 1.411(7) .
C12 Ca2 2.865(5) 1_565
C23 C24 1.505(6) .
